data_4110158
loop_
_publ_author_name
'Chang Hoon Lee'
'David S. Laitar'
'Peter Mueller'
'Joseph P. Sadighi'

_publ_section_title
;
 Generation of a Doubly Bridging CO2 Ligand and Deoxygenation of CO2 by an
 (NHC)Ni(0) Complex
;
_journal_name_full 'Journal of the American Chemical Society'
_journal_page_first 13802
_journal_page_last 13803
_journal_paper_doi 10.1021/ja075630g
_journal_volume 129
_journal_year 2007
_chemical_formula_sum 'C74 H116 N4 Ni2 O2'
_chemical_formula_weight 1211.13
_chemical_name_systematic
;
 ?
;
_space_group_IT_number 2
_symmetry_cell_setting triclinic
_symmetry_space_group_name_Hall '-P 1'
_symmetry_space_group_name_H-M 'P -1'
_atom_sites_solution_hydrogens geom
_atom_sites_solution_primary direct
_atom_sites_solution_secondary difmap
_audit_creation_method SHELXL-97
_cell_angle_alpha 102.176(15)
_cell_angle_beta 91.346(19)
_cell_angle_gamma 112.839(12)
_cell_formula_units_Z 1
_cell_length_a 10.704(6)
_cell_length_b 12.403(8)
_cell_length_c 14.597(9)
_cell_measurement_reflns_used 9375
_cell_measurement_temperature 100(2)
_cell_measurement_theta_max 30.10
_cell_measurement_theta_min 2.39
_cell_volume 1733.8(18)
_computing_cell_refinement 'SAINT 5 (Bruker-AXS, 2003)'
_computing_data_collection 'SMART 5 (Bruker-AXS, 2003)'
_computing_data_reduction 'SAINT 5 (Bruker-AXS, 2003)'
_computing_molecular_graphics 'Bruker SHELXTL'
_computing_publication_material 'Bruker SHELXTL'
_computing_structure_refinement 'SHELXL-97 (Sheldrick, 1997)'
_computing_structure_solution 'SHELXS-97 (Sheldrick, 1990)'
_diffrn_ambient_temperature 293(2)
_diffrn_detector_area_resol_mean 8.3
_diffrn_measured_fraction_theta_full 0.997
_diffrn_measured_fraction_theta_max 0.997
_diffrn_measurement_device_type 'Bruker Smart APEX CCD'
_diffrn_measurement_method 'omega and phi scans'
_diffrn_radiation_monochromator graphite
_diffrn_radiation_source 'fine-focus sealed tube'
_diffrn_radiation_type MoK\a
_diffrn_radiation_wavelength 0.71073
_diffrn_reflns_av_R_equivalents 0.0431
_diffrn_reflns_av_sigmaI/netI 0.0405
_diffrn_reflns_limit_h_max 14
_diffrn_reflns_limit_h_min -14
_diffrn_reflns_limit_k_max 16
_diffrn_reflns_limit_k_min -16
_diffrn_reflns_limit_l_max 19
_diffrn_reflns_limit_l_min -19
_diffrn_reflns_number 35482
_diffrn_reflns_theta_full 28.25
_diffrn_reflns_theta_max 28.25
_diffrn_reflns_theta_min 2.04
_diffrn_standards_decay_% 0
_diffrn_standards_interval_count 0
_diffrn_standards_interval_time 0
_diffrn_standards_number 0
_exptl_absorpt_coefficient_mu 0.589
_exptl_absorpt_correction_T_max 0.950
_exptl_absorpt_correction_T_min 0.922
_exptl_absorpt_correction_type multi-scan
_exptl_absorpt_process_details 'SADABS (Sheldrick, 2005)'
_exptl_crystal_colour black
_exptl_crystal_density_diffrn 1.160
_exptl_crystal_description block
_exptl_crystal_F_000 660
_exptl_crystal_size_max 0.10
_exptl_crystal_size_mid 0.10
_exptl_crystal_size_min 0.10
_refine_diff_density_max 0.696
_refine_diff_density_min -0.376
_refine_diff_density_rms 0.068
_refine_ls_extinction_method none
_refine_ls_goodness_of_fit_ref 1.027
_refine_ls_hydrogen_treatment constr
_refine_ls_matrix_type full
_refine_ls_number_parameters 405
_refine_ls_number_reflns 8555
_refine_ls_number_restraints 32
_refine_ls_restrained_S_all 1.026
_refine_ls_R_factor_all 0.0549
_refine_ls_R_factor_gt 0.0413
_refine_ls_shift/su_max 0.002
_refine_ls_shift/su_mean 0.000
_refine_ls_structure_factor_coef Fsqd
_refine_ls_weighting_details 'calc w=1/[\s^2^(Fo^2^)+(0.0582P)^2^+0.6204P] where P=(Fo^2^+2Fc^2^)/3'
_refine_ls_weighting_scheme calc
_refine_ls_wR_factor_gt 0.1003
_refine_ls_wR_factor_ref 0.1074
_reflns_number_gt 6972
_reflns_number_total 8555
_reflns_threshold_expression >2sigma(I)
_cod_data_source_file ja075630gsi20070727_121441.cif
_cod_data_source_block 06021fin
_cod_original_cell_volume 1734.0(18)
_cod_database_code 4110158

loop_
_symmetry_equiv_pos_as_xyz
'x, y, z'
'-x, -y, -z'

loop_
_atom_site_label
_atom_site_type_symbol
_atom_site_fract_x
_atom_site_fract_y
_atom_site_fract_z
_atom_site_U_iso_or_equiv
_atom_site_adp_type
_atom_site_occupancy
_atom_site_symmetry_multiplicity
_atom_site_calc_flag
_atom_site_refinement_flags
_atom_site_disorder_assembly
_atom_site_disorder_group
Ni1 Ni 0.91082(2) 0.845058(19) 1.000248(15) 0.01419(7) Uani 1 1 d . . .
N1 N 0.81370(14) 0.73493(12) 0.80101(10) 0.0140(3) Uani 1 1 d . . .
N2 N 0.91898(14) 0.92608(12) 0.82304(10) 0.0134(3) Uani 1 1 d . . .
C1 C 0.88242(16) 0.83688(14) 0.87262(12) 0.0130(3) Uani 1 1 d . . .
C2 C 0.87300(17) 0.88113(15) 0.72710(12) 0.0161(3) Uani 1 1 d . . .
H2 H 0.8857 0.9254 0.6815 0.019 Uiso 1 1 calc R . .
C3 C 0.80638(18) 0.76073(15) 0.71337(12) 0.0172(3) Uani 1 1 d . . .
H3 H 0.7639 0.7058 0.6564 0.021 Uiso 1 1 calc R . .
C4 C 0.75367(17) 0.61456(15) 0.81544(12) 0.0152(3) Uani 1 1 d . . .
C5 C 0.83922(17) 0.55466(15) 0.82635(12) 0.0165(3) Uani 1 1 d . . .
C6 C 0.77684(19) 0.43867(16) 0.84051(14) 0.0226(4) Uani 1 1 d . . .
H6 H 0.8301 0.3966 0.8485 0.027 Uiso 1 1 calc R . .
C7 C 0.6373(2) 0.38495(17) 0.84284(15) 0.0280(4) Uani 1 1 d . . .
H7 H 0.5982 0.3077 0.8528 0.034 Uiso 1 1 calc R . .
C8 C 0.5551(2) 0.44515(17) 0.83050(15) 0.0266(4) Uani 1 1 d . . .
H8 H 0.4615 0.4077 0.8319 0.032 Uiso 1 1 calc R . .
C9 C 0.61192(18) 0.56159(16) 0.81600(13) 0.0193(3) Uani 1 1 d . . .
C10 C 0.99250(18) 0.61449(16) 0.82380(13) 0.0188(3) Uani 1 1 d . . .
H10 H 1.0241 0.6971 0.8625 0.023 Uiso 1 1 calc R . .
C11 C 1.07253(19) 0.55312(17) 0.86506(14) 0.0231(4) Uani 1 1 d . . .
H11A H 1.0459 0.5429 0.9261 0.035 Uiso 1 1 calc R . .
H11B H 1.1685 0.6022 0.8711 0.035 Uiso 1 1 calc R . .
H11C H 1.0533 0.4758 0.8239 0.035 Uiso 1 1 calc R . .
C12 C 1.0293(2) 0.6228(2) 0.72377(15) 0.0294(4) Uani 1 1 d . . .
H12A H 1.0008 0.5431 0.6840 0.044 Uiso 1 1 calc R . .
H12B H 1.1263 0.6649 0.7259 0.044 Uiso 1 1 calc R . .
H12C H 0.9840 0.6654 0.6988 0.044 Uiso 1 1 calc R . .
C13 C 0.52133(18) 0.62815(17) 0.80499(14) 0.0239(4) Uani 1 1 d . . .
H13 H 0.5718 0.6944 0.7759 0.029 Uiso 1 1 calc R . .
C14 C 0.4913(3) 0.6828(2) 0.90054(17) 0.0475(7) Uani 1 1 d . . .
H14A H 0.4372 0.7271 0.8923 0.071 Uiso 1 1 calc R . .
H14B H 0.5755 0.7362 0.9389 0.071 Uiso 1 1 calc R . .
H14C H 0.4421 0.6198 0.9309 0.071 Uiso 1 1 calc R . .
C15 C 0.3889(2) 0.5481(2) 0.74086(16) 0.0377(5) Uani 1 1 d . . .
H15A H 0.4093 0.5095 0.6825 0.057 Uiso 1 1 calc R . .
H15B H 0.3418 0.5964 0.7285 0.057 Uiso 1 1 calc R . .
H15C H 0.3322 0.4880 0.7713 0.057 Uiso 1 1 calc R . .
C16 C 1.00209(16) 1.05196(14) 0.86266(11) 0.0136(3) Uani 1 1 d . . .
C17 C 0.93670(17) 1.13179(15) 0.89117(12) 0.0151(3) Uani 1 1 d . . .
C18 C 0.97866(18) 0.74350(15) 1.07692(12) 0.0177(3) Uani 1 1 d . . .
H18 H 1.0182 0.6898 1.0428 0.021 Uiso 1 1 calc R . .
C19 C 0.83559(18) 0.70074(15) 1.07355(12) 0.0188(3) Uani 1 1 d . . .
H19 H 0.7792 0.6188 1.0372 0.023 Uiso 1 1 calc R . .
C20 C 0.77383(18) 0.78236(16) 1.10130(12) 0.0181(3) Uani 1 1 d . . .
H20 H 0.6756 0.7548 1.0837 0.022 Uiso 1 1 calc R . .
C21 C 0.85329(17) 0.90772(15) 1.13353(11) 0.0149(3) Uani 1 1 d . . .
C22 C 0.78197(17) 1.08672(15) 0.88328(12) 0.0172(3) Uani 1 1 d . . .
H22 H 0.7451 1.0024 0.8875 0.021 Uiso 1 1 calc R . .
C23 C 0.73272(18) 1.15737(16) 0.96295(13) 0.0204(4) Uani 1 1 d . . .
H23A H 0.7754 1.1609 1.0227 0.031 Uiso 1 1 calc R . .
H23B H 0.6354 1.1178 0.9609 0.031 Uiso 1 1 calc R . .
H23C H 0.7565 1.2376 0.9551 0.031 Uiso 1 1 calc R . .
C24 C 0.7249(2) 1.09081(18) 0.78691(13) 0.0255(4) Uani 1 1 d . . .
H24A H 0.7621 1.1723 0.7801 0.038 Uiso 1 1 calc R . .
H24B H 0.6273 1.0616 0.7830 0.038 Uiso 1 1 calc R . .
H24C H 0.7498 1.0411 0.7375 0.038 Uiso 1 1 calc R . .
C25 C 0.78701(17) 0.99498(16) 1.16834(12) 0.0191(3) Uani 1 1 d . . .
H25 H 0.8478 1.0744 1.1605 0.023 Uiso 1 1 calc R . .
C26 C 0.7721(2) 1.0060(2) 1.27369(14) 0.0365(5) Uani 1 1 d . . .
H26A H 0.7128 0.9293 1.2833 0.055 Uiso 1 1 calc R . .
H26B H 0.7341 1.0641 1.2954 0.055 Uiso 1 1 calc R . .
H26C H 0.8602 1.0317 1.3083 0.055 Uiso 1 1 calc R . .
C27 C 0.64872(18) 0.96008(17) 1.11303(14) 0.0234(4) Uani 1 1 d . . .
H27A H 0.6572 0.9463 1.0467 0.035 Uiso 1 1 calc R . .
H27B H 0.6183 1.0241 1.1311 0.035 Uiso 1 1 calc R . .
H27C H 0.5836 0.8879 1.1265 0.035 Uiso 1 1 calc R . .
C34 C 0.0199(2) 0.78210(15) 0.48740(12) 0.0385(5) Uani 1 1 d . . .
H34A H -0.0515 0.7840 0.5266 0.046 Uiso 1 1 calc R . .
H34B H 0.0781 0.7524 0.5169 0.046 Uiso 1 1 calc R . .
C35 C -0.0391(2) 0.70685(15) 0.38803(12) 0.0442(6) Uani 1 1 d R . .
H35A H 0.0262 0.6799 0.3566 0.053 Uiso 1 1 d R . .
H35B H -0.1221 0.6373 0.3884 0.053 Uiso 1 1 d R . .
C36 C -0.0677(3) 0.7931(2) 0.34166(16) 0.0416(6) Uani 1 1 d . . .
H36A H -0.0573 0.7759 0.2750 0.050 Uiso 1 1 calc R . .
H36B H -0.1599 0.7870 0.3484 0.050 Uiso 1 1 calc R . .
C38 C 0.1008(3) 0.9039(2) 0.46925(16) 0.0403(6) Uani 1 1 d . . .
H38A H 0.1069 0.9674 0.5232 0.048 Uiso 1 1 calc R . .
H38B H 0.1924 0.9121 0.4573 0.048 Uiso 1 1 calc R . .
O1 O 0.02957(19) 0.91072(14) 0.38853(11) 0.0419(4) Uani 1 1 d . . .
C30 C 0.4564(3) 0.7442(2) 0.47943(18) 0.0431(6) Uani 1 1 d . . .
C28 C 0.2516(3) 0.5508(2) 0.49139(17) 0.0820(12) Uani 1 1 d U . .
H28A H 0.1674 0.4911 0.4564 0.123 Uiso 0.687(6) 1 calc PR A 1
H28B H 0.2333 0.5905 0.5502 0.123 Uiso 0.687(6) 1 calc PR A 1
H28C H 0.3110 0.5127 0.5035 0.123 Uiso 0.687(6) 1 calc PR A 1
H28E H 0.1893 0.4930 0.4388 0.123 Uiso 0.313(6) 1 d PR A 2
H28F H 0.2204 0.6134 0.5142 0.123 Uiso 0.313(6) 1 d PR A 2
H28G H 0.2559 0.5117 0.5408 0.123 Uiso 0.313(6) 1 d PR A 2
C32 C 0.4483(3) 0.8112(2) 0.57790(17) 0.0920(14) Uani 1 1 d R A .
H32A H 0.5285 0.8848 0.5972 0.138 Uiso 1 1 calc . . .
H32B H 0.4425 0.7617 0.6215 0.138 Uiso 1 1 calc . . .
H32C H 0.3689 0.8292 0.5771 0.138 Uiso 1 1 calc . . .
C29 C 0.3188(4) 0.6415(3) 0.4353(2) 0.0422(10) Uani 0.687(6) 1 d PU A 1
H29A H 0.2561 0.6771 0.4224 0.051 Uiso 0.687(6) 1 calc PR A 1
H29B H 0.3322 0.5989 0.3751 0.051 Uiso 0.687(6) 1 calc PR A 1
C31 C 0.5621(6) 0.6974(6) 0.4937(4) 0.0750(18) Uani 0.687(6) 1 d PU A 1
H31A H 0.5733 0.6535 0.4342 0.113 Uiso 0.687(6) 1 calc PR A 1
H31B H 0.5341 0.6448 0.5360 0.113 Uiso 0.687(6) 1 calc PR A 1
H31C H 0.6472 0.7635 0.5203 0.113 Uiso 0.687(6) 1 calc PR A 1
C33 C 0.4931(6) 0.8306(5) 0.4139(3) 0.0640(15) Uani 0.687(6) 1 d PU A 1
H33A H 0.4994 0.7885 0.3521 0.096 Uiso 0.687(6) 1 calc PR A 1
H33B H 0.5793 0.8965 0.4383 0.096 Uiso 0.687(6) 1 calc PR A 1
H33C H 0.4238 0.8611 0.4101 0.096 Uiso 0.687(6) 1 calc PR A 1
C29A C 0.3838(10) 0.6018(7) 0.4623(6) 0.048(2) Uani 0.313(6) 1 d PU A 2
H29C H 0.3771 0.5675 0.3953 0.058 Uiso 0.313(6) 1 calc PR A 2
H29D H 0.4434 0.5756 0.4942 0.058 Uiso 0.313(6) 1 calc PR A 2
C31A C 0.6048(11) 0.7494(12) 0.4532(10) 0.065(3) Uani 0.313(6) 1 d PU A 2
H31D H 0.6033 0.7292 0.3859 0.097 Uiso 0.313(6) 1 calc PR A 2
H31E H 0.6259 0.6929 0.4796 0.097 Uiso 0.313(6) 1 calc PR A 2
H31F H 0.6730 0.8292 0.4788 0.097 Uiso 0.313(6) 1 calc PR A 2
C33A C 0.4013(15) 0.7924(12) 0.4194(9) 0.070(3) Uani 0.313(6) 1 d PU A 2
H33D H 0.4483 0.8785 0.4354 0.106 Uiso 0.313(6) 1 calc PR A 2
H33E H 0.3062 0.7707 0.4261 0.106 Uiso 0.313(6) 1 calc PR A 2
H33F H 0.4114 0.7611 0.3553 0.106 Uiso 0.313(6) 1 calc PR A 2

loop_
_atom_site_aniso_label
_atom_site_aniso_U_11
_atom_site_aniso_U_22
_atom_site_aniso_U_33
_atom_site_aniso_U_23
_atom_site_aniso_U_13
_atom_site_aniso_U_12
Ni1 0.01451(11) 0.01428(12) 0.01357(11) 0.00427(8) 0.00136(8) 0.00512(8)
N1 0.0141(7) 0.0112(7) 0.0161(7) 0.0030(5) 0.0022(5) 0.0045(5)
N2 0.0138(7) 0.0115(6) 0.0144(7) 0.0028(5) 0.0016(5) 0.0047(5)
C1 0.0108(7) 0.0126(8) 0.0166(8) 0.0036(6) 0.0029(6) 0.0056(6)
C2 0.0195(8) 0.0177(8) 0.0123(8) 0.0046(6) 0.0012(6) 0.0082(7)
C3 0.0208(9) 0.0160(8) 0.0136(8) 0.0021(6) 0.0004(6) 0.0072(7)
C4 0.0164(8) 0.0120(8) 0.0148(8) 0.0030(6) 0.0013(6) 0.0034(6)
C5 0.0168(8) 0.0140(8) 0.0171(8) 0.0025(6) 0.0016(6) 0.0052(7)
C6 0.0246(9) 0.0161(9) 0.0284(10) 0.0070(7) 0.0005(8) 0.0087(7)
C7 0.0271(10) 0.0166(9) 0.0388(12) 0.0137(8) 0.0032(8) 0.0037(8)
C8 0.0176(9) 0.0221(9) 0.0365(11) 0.0122(8) 0.0035(8) 0.0015(7)
C9 0.0174(8) 0.0181(9) 0.0207(9) 0.0055(7) 0.0026(7) 0.0050(7)
C10 0.0175(8) 0.0153(8) 0.0247(9) 0.0046(7) 0.0033(7) 0.0078(7)
C11 0.0216(9) 0.0221(9) 0.0281(10) 0.0055(8) 0.0028(7) 0.0118(8)
C12 0.0284(10) 0.0373(12) 0.0334(11) 0.0155(9) 0.0134(9) 0.0206(9)
C13 0.0163(8) 0.0229(9) 0.0337(11) 0.0101(8) 0.0053(7) 0.0074(7)
C14 0.0466(14) 0.0588(16) 0.0373(13) -0.0174(12) -0.0155(11) 0.0374(13)
C15 0.0342(12) 0.0500(14) 0.0304(11) -0.0047(10) -0.0083(9) 0.0266(11)
C16 0.0156(8) 0.0126(8) 0.0121(8) 0.0049(6) 0.0020(6) 0.0040(6)
C17 0.0183(8) 0.0141(8) 0.0142(8) 0.0058(6) 0.0014(6) 0.0067(7)
C18 0.0236(9) 0.0141(8) 0.0158(8) 0.0044(6) 0.0012(7) 0.0077(7)
C19 0.0220(9) 0.0124(8) 0.0175(8) 0.0048(7) 0.0000(7) 0.0016(7)
C20 0.0159(8) 0.0190(9) 0.0165(8) 0.0069(7) 0.0020(6) 0.0027(7)
C21 0.0160(8) 0.0162(8) 0.0116(8) 0.0046(6) 0.0021(6) 0.0047(6)
C22 0.0157(8) 0.0154(8) 0.0201(9) 0.0030(7) -0.0015(6) 0.0067(7)
C23 0.0186(9) 0.0196(9) 0.0231(9) 0.0026(7) 0.0003(7) 0.0093(7)
C24 0.0249(10) 0.0299(10) 0.0228(9) 0.0000(8) -0.0047(7) 0.0159(8)
C25 0.0146(8) 0.0209(9) 0.0199(9) 0.0028(7) 0.0036(7) 0.0061(7)
C26 0.0375(12) 0.0586(15) 0.0206(10) 0.0035(10) 0.0087(9) 0.0295(11)
C27 0.0173(9) 0.0234(9) 0.0292(10) 0.0076(8) 0.0022(7) 0.0074(7)
C34 0.0512(14) 0.0374(13) 0.0266(11) 0.0140(10) -0.0001(10) 0.0145(11)
C35 0.0593(16) 0.0274(12) 0.0378(13) 0.0060(10) -0.0089(11) 0.0108(11)
C36 0.0517(15) 0.0376(13) 0.0276(12) 0.0103(10) -0.0036(10) 0.0089(11)
C38 0.0514(15) 0.0308(12) 0.0287(12) 0.0054(9) -0.0058(10) 0.0075(11)
O1 0.0666(12) 0.0277(8) 0.0268(8) 0.0119(7) 0.0000(7) 0.0117(8)
C30 0.0462(14) 0.0407(14) 0.0354(13) 0.0017(10) -0.0014(11) 0.0141(11)
C28 0.088(3) 0.068(2) 0.0492(19) 0.0168(16) -0.0079(17) -0.0120(19)
C32 0.124(3) 0.052(2) 0.052(2) -0.0137(16) 0.019(2) -0.002(2)
C29 0.047(2) 0.042(2) 0.0322(18) 0.0120(15) -0.0019(15) 0.0108(17)
C31 0.047(3) 0.109(5) 0.070(4) -0.003(3) -0.003(3) 0.047(3)
C33 0.063(3) 0.056(3) 0.045(3) 0.012(2) 0.004(2) -0.006(2)
C29A 0.065(5) 0.032(4) 0.039(5) 0.010(3) 0.006(4) 0.010(4)
C31A 0.040(6) 0.081(8) 0.078(8) 0.026(6) 0.015(5) 0.027(5)
C33A 0.076(9) 0.080(9) 0.069(7) 0.020(6) 0.006(6) 0.045(8)

loop_
_atom_type_symbol
_atom_type_description
_atom_type_scat_dispersion_real
_atom_type_scat_dispersion_imag
_atom_type_scat_source
C C 0.0033 0.0016 'International Tables Vol C Tables 4.2.6.8 and 6.1.1.4'
H H 0.0000 0.0000 'International Tables Vol C Tables 4.2.6.8 and 6.1.1.4'
N N 0.0061 0.0033 'International Tables Vol C Tables 4.2.6.8 and 6.1.1.4'
Ni Ni 0.3393 1.1124 'International Tables Vol C Tables 4.2.6.8 and 6.1.1.4'
O O 0.0106 0.0060 'International Tables Vol C Tables 4.2.6.8 and 6.1.1.4'

loop_
_geom_angle_atom_site_label_1
_geom_angle_atom_site_label_2
_geom_angle_atom_site_label_3
_geom_angle
_geom_angle_site_symmetry_1
_geom_angle_site_symmetry_3
C1 Ni1 C16 149.34(7) . 2_777
C1 Ni1 C21 141.83(7) . .
C16 Ni1 C21 39.33(7) 2_777 .
C1 Ni1 C17 142.49(7) . 2_777
C16 Ni1 C17 39.16(7) 2_777 2_777
C21 Ni1 C17 71.52(8) . 2_777
C1 Ni1 C20 132.55(7) . .
C16 Ni1 C20 69.72(7) 2_777 .
C21 Ni1 C20 38.60(7) . .
C17 Ni1 C20 83.20(8) 2_777 .
C1 Ni1 C18 133.11(7) . .
C16 Ni1 C18 69.62(8) 2_777 .
C21 Ni1 C18 83.16(8) . .
C17 Ni1 C18 38.65(7) 2_777 .
C20 Ni1 C18 69.05(8) . .
C1 Ni1 C19 128.62(7) . .
C16 Ni1 C19 82.04(8) 2_777 .
C21 Ni1 C19 69.66(8) . .
C17 Ni1 C19 69.71(7) 2_777 .
C20 Ni1 C19 38.01(7) . .
C18 Ni1 C19 37.99(7) . .
C1 N1 C3 112.88(14) . .
C1 N1 C4 123.89(14) . .
C3 N1 C4 123.22(14) . .
C1 N2 C2 112.78(14) . .
C1 N2 C16 125.20(14) . .
C2 N2 C16 121.93(13) . .
N2 C1 N1 101.26(14) . .
N2 C1 Ni1 131.27(12) . .
N1 C1 Ni1 127.45(12) . .
C3 C2 N2 106.52(14) . .
C2 C3 N1 106.54(15) . .
C9 C4 C5 122.99(16) . .
C9 C4 N1 118.16(15) . .
C5 C4 N1 118.83(15) . .
C6 C5 C4 116.85(16) . .
C6 C5 C10 121.69(15) . .
C4 C5 C10 121.45(15) . .
C7 C6 C5 121.32(17) . .
C6 C7 C8 120.68(18) . .
C7 C8 C9 120.54(18) . .
C8 C9 C4 117.59(16) . .
C8 C9 C13 120.15(17) . .
C4 C9 C13 122.23(16) . .
C5 C10 C11 113.60(15) . .
C5 C10 C12 112.26(15) . .
C11 C10 C12 108.86(15) . .
C14 C13 C9 110.71(17) . .
C14 C13 C15 110.46(18) . .
C9 C13 C15 112.52(17) . .
C17 C16 C21 122.67(15) . 2_777
C17 C16 N2 118.84(15) . .
C21 C16 N2 118.39(14) 2_777 .
C17 C16 Ni1 71.91(10) . 2_777
C21 C16 Ni1 71.62(10) 2_777 2_777
N2 C16 Ni1 134.02(11) . 2_777
C18 C17 C16 117.38(16) 2_777 .
C18 C17 C22 121.05(15) 2_777 .
C16 C17 C22 121.50(15) . .
C18 C17 Ni1 71.13(10) 2_777 2_777
C16 C17 Ni1 68.93(10) . 2_777
C22 C17 Ni1 133.66(12) . 2_777
C19 C18 C17 121.27(16) . 2_777
C19 C18 Ni1 71.84(10) . .
C17 C18 Ni1 70.21(10) 2_777 .
C18 C19 C20 119.95(16) . .
C18 C19 Ni1 70.17(10) . .
C20 C19 Ni1 70.14(10) . .
C19 C20 C21 121.15(16) . .
C19 C20 Ni1 71.85(11) . .
C21 C20 Ni1 70.05(10) . .
C20 C21 C16 117.57(15) . 2_777
C20 C21 C25 121.08(16) . .
C16 C21 C25 121.25(15) 2_777 .
C20 C21 Ni1 71.35(10) . .
C16 C21 Ni1 69.05(10) 2_777 .
C25 C21 Ni1 133.89(12) . .
C17 C22 C23 112.68(15) . .
C17 C22 C24 110.62(15) . .
C23 C22 C24 109.92(14) . .
C21 C25 C27 113.05(15) . .
C21 C25 C26 110.31(15) . .
C27 C25 C26 109.97(16) . .
C38 C34 C35 101.43(11) . .
C36 C35 C34 102.74(12) . .
O1 C36 C35 106.12(18) . .
O1 C38 C34 106.19(18) . .
C38 O1 C36 109.72(17) . .
C33A C30 C31 145.1(6) . .
C33A C30 C32 104.0(5) . .
C31 C30 C32 104.4(3) . .
C33A C30 C33 36.5(6) . .
C31 C30 C33 113.3(4) . .
C32 C30 C33 109.6(3) . .
C33A C30 C29 75.7(6) . .
C31 C30 C29 111.3(3) . .
C32 C30 C29 112.0(3) . .
C33 C30 C29 106.3(3) . .
C33A C30 C29A 114.4(7) . .
C31 C30 C29A 71.4(5) . .
C32 C30 C29A 113.4(4) . .
C33 C30 C29A 133.7(4) . .
C29 C30 C29A 41.2(4) . .
C33A C30 C31A 111.5(7) . .
C31 C30 C31A 35.6(4) . .
C32 C30 C31A 117.7(6) . .
C33 C30 C31A 77.7(5) . .
C29 C30 C31A 125.2(6) . .
C29A C30 C31A 96.3(6) . .
C29A C28 C29 44.2(4) . .
C28 C29 C30 117.2(3) . .
C28 C29A C30 118.4(6) . .

loop_
_geom_bond_atom_site_label_1
_geom_bond_atom_site_label_2
_geom_bond_distance
_geom_bond_site_symmetry_2
Ni1 C1 1.856(2) .
Ni1 C16 2.101(2) 2_777
Ni1 C21 2.1351(19) .
Ni1 C17 2.1404(19) 2_777
Ni1 C20 2.1521(19) .
Ni1 C18 2.1525(18) .
Ni1 C19 2.174(2) .
N1 C1 1.385(2) .
N1 C3 1.390(2) .
N1 C4 1.442(2) .
N2 C1 1.384(2) .
N2 C2 1.393(2) .
N2 C16 1.442(2) .
C2 C3 1.349(3) .
C4 C9 1.401(3) .
C4 C5 1.410(2) .
C5 C6 1.394(3) .
C5 C10 1.521(3) .
C6 C7 1.384(3) .
C7 C8 1.387(3) .
C8 C9 1.398(3) .
C9 C13 1.522(3) .
C10 C11 1.533(2) .
C10 C12 1.535(3) .
C13 C14 1.517(3) .
C13 C15 1.525(3) .
C16 C17 1.422(2) .
C16 C21 1.426(2) 2_777
C16 Ni1 2.1012(19) 2_777
C17 C18 1.421(2) 2_777
C17 C22 1.521(2) .
C17 Ni1 2.1404(19) 2_777
C18 C19 1.409(3) .
C18 C17 1.421(2) 2_777
C19 C20 1.409(3) .
C20 C21 1.417(3) .
C21 C16 1.426(2) 2_777
C21 C25 1.521(2) .
C22 C23 1.535(3) .
C22 C24 1.539(3) .
C25 C27 1.526(3) .
C25 C26 1.532(3) .
C34 C38 1.506(3) .
C34 C35 1.5173 .
C35 C36 1.498(3) .
C36 O1 1.431(3) .
C38 O1 1.423(3) .
C30 C33A 1.394(11) .
C30 C31 1.487(5) .
C30 C32 1.524(4) .
C30 C33 1.530(5) .
C30 C29 1.536(4) .
C30 C29A 1.589(8) .
C30 C31A 1.623(11) .
C28 C29A 1.425(10) .
C28 C29 1.497(4) .
